data_2006565
loop_
_publ_author_name
'D\'iaz, Eduardo'
'Barrios, H\'ector'
'Toscano, Rub\'en A.'

_publ_section_title
;
 Three <i>trans</i>-2,6-Diaryl Derivatives of Oximes of
 <i>N</i>-Hydroxy-4-piperidone
;
_journal_issue 10
_journal_name_full 'Acta Crystallographica Section C'
_journal_page_first 1468
_journal_page_last 1471
_journal_paper_doi 10.1107/S0108270197002953
_journal_volume 53
_journal_year 1997
_chemical_formula_moiety 'C13 H14 N2 O2 S2'
_chemical_formula_sum 'C13 H14 N2 O2 S2'
_chemical_formula_weight 294.38
_chemical_name_systematic
;
trans 1-hydroxy-2,6-bis(2-thiophenyl)-4-piperidone oxime
;
_space_group_IT_number 2
_symmetry_cell_setting triclinic
_symmetry_space_group_name_Hall '-P 1'
_symmetry_space_group_name_H-M 'P -1'
_cell_angle_alpha 108.98(2)
_cell_angle_beta 112.91(2)
_cell_angle_gamma 91.69(2)
_cell_formula_units_Z 2
_cell_length_a 9.479(3)
_cell_length_b 10.229(3)
_cell_length_c 8.625(2)
_cell_measurement_reflns_used 25
_cell_measurement_temperature 293(2)
_cell_measurement_theta_max 16.65
_cell_measurement_theta_min 4.15
_cell_volume 716.6(4)
_computing_cell_refinement 'Nicolet P3 software'
_computing_data_collection 'Nicolet P3 software (Nicolet XRD Corporation, 1980)'
_computing_data_reduction 'Nicolet P3 software'
_computing_molecular_graphics SHELXTL-PC
_computing_publication_material SHELXTL-PC
_computing_structure_refinement 'SHELXL-93 (Sheldrick, 1993)'
_computing_structure_solution 'SHELXTL-PC (Sheldrick, 1990)'
_diffrn_ambient_temperature 293(2)
_diffrn_measurement_device 'Nicolet P3/F diffractometer'
_diffrn_measurement_method \q/2\q
_diffrn_radiation_monochromator 'Ni filter'
_diffrn_radiation_source 'fine-focus sealed tube'
_diffrn_radiation_type CuK\a
_diffrn_radiation_wavelength 1.54178
_diffrn_reflns_av_R_equivalents 0.0438
_diffrn_reflns_av_sigmaI/netI 0.0186
_diffrn_reflns_limit_h_max 9
_diffrn_reflns_limit_h_min 0
_diffrn_reflns_limit_k_max 10
_diffrn_reflns_limit_k_min -10
_diffrn_reflns_limit_l_max 7
_diffrn_reflns_limit_l_min -8
_diffrn_reflns_number 1592
_diffrn_reflns_theta_max 50.05
_diffrn_reflns_theta_min 1.50
_diffrn_standards_decay_% 3
_diffrn_standards_interval_count 98
_diffrn_standards_number 2
_exptl_absorpt_coefficient_mu 3.369
_exptl_absorpt_correction_T_max 0.67
_exptl_absorpt_correction_T_min 0.38
_exptl_absorpt_correction_type 'refDF (DIFABS; Walker & Stuart, 1983)'
_exptl_crystal_colour colourless
_exptl_crystal_density_diffrn 1.364
_exptl_crystal_description 'truncated square pyramid'
_exptl_crystal_F_000 308
_exptl_crystal_size_max 0.40
_exptl_crystal_size_mid 0.32
_exptl_crystal_size_min 0.12
_refine_diff_density_max 0.380
_refine_diff_density_min -0.390
_refine_ls_extinction_coef 0.011(3)
_refine_ls_extinction_method 'SHELXL93 (Sheldrick, 1993)'
_refine_ls_goodness_of_fit_all 1.064
_refine_ls_goodness_of_fit_obs 1.100
_refine_ls_hydrogen_treatment 'H atoms riding'
_refine_ls_matrix_type full
_refine_ls_number_parameters 226
_refine_ls_number_reflns 1475
_refine_ls_restrained_S_all 1.025
_refine_ls_restrained_S_obs 1.055
_refine_ls_R_factor_all 0.0717
_refine_ls_R_factor_obs .0696
_refine_ls_shift/esd_max 0.091
_refine_ls_shift/esd_mean 0.020
_refine_ls_structure_factor_coef Fsqd
_refine_ls_weighting_details 'w = 1/[\s^2^(Fo^2^)+(0.1454P)^2^+0.5240P] where P=(Fo^2^+2Fc^2^)/3'
_refine_ls_weighting_scheme calc
_refine_ls_wR_factor_all 0.1938
_refine_ls_wR_factor_obs .1909
_reflns_number_observed 1357
_reflns_number_total 1475
_reflns_observed_criterion >2sigma(I)
_cod_data_source_file cf1113.cif
_cod_data_source_block 3
_cod_depositor_comments
;
The following automatic conversions were performed:

'_refine_ls_weighting_scheme' value 'calc w =
1/[\s^2^(Fo^2^)+(0.1454P)^2^+0.5240P] where P=(Fo^2^+2Fc^2^)/3' was
changed to 'calc'. New tag '_refine_ls_weighting_details' was
created. The value of the new tag was set to 'w =
1/[\s^2^(Fo^2^)+(0.1454P)^2^+0.5240P] where P=(Fo^2^+2Fc^2^)/3'.

Automatic conversion script
Id: cif_fix_values 3143 2015-03-26 13:38:13Z robertas 
;
_cod_database_code 2006565

loop_
_symmetry_equiv_pos_as_xyz
'x, y, z'
'-x, -y, -z'

loop_
_atom_site_aniso_label
_atom_site_aniso_U_11
_atom_site_aniso_U_22
_atom_site_aniso_U_33
_atom_site_aniso_U_12
_atom_site_aniso_U_13
_atom_site_aniso_U_23
N1 .038(2) .037(2) .048(2) .0144(14) .0200(15) .019(2)
C2 .046(2) .037(2) .056(2) .015(2) .022(2) .019(2)
C3 .068(3) .038(2) .071(3) .022(2) .036(2) .025(2)
C4 .067(3) .049(3) .066(3) .037(2) .034(2) .036(2)
C5 .046(2) .068(3) .066(3) .033(2) .024(2) .032(2)
C6 .040(2) .046(3) .055(2) .017(2) .022(2) .018(2)
O7 .053(2) .050(2) .061(2) .0288(13) .0339(14) .0307(14)
N8 .069(3) .051(2) .079(3) .036(2) .030(2) .031(2)
O9A .084(4) .046(4) .108(5) .037(3) .029(3) .023(3)
O9B .071(7) .066(6) .079(7) .048(5) .026(5) .027(5)
S10 .147(2) .0983(13) .0927(12) .0797(11) .0761(11) .0636(10)
C11 .117(4) .090(4) .074(3) .045(4) .055(3) .042(3)
C12 .090(4) .092(4) .075(3) .044(3) .047(3) .027(3)
C13 .082(3) .061(3) .058(3) .032(2) .035(2) .027(2)
C14 .053(2) .041(2) .049(2) .012(2) .021(2) .015(2)
S15 .075(2) .046(2) .113(3) .005(2) .044(2) .027(2)
C16 .069(12) .041(6) .117(9) -.012(7) .017(11) -.006(7)
C17 .066(11) .061(7) .094(6) .007(9) -.008(7) -.008(8)
C18 .090(10) .063(7) .087(7) .001(8) .035(10) .009(8)
C19 .038(2) .048(3) .065(3) .012(2) .018(2) .014(2)
S15X .077(3) .063(3) .062(3) .014(2) .020(2) .008(2)
C16X .052(10) .051(7) .093(7) .026(8) .024(9) .022(7)
C17X .067(13) .053(6) .096(8) -.006(10) .027(12) .027(8)
C18X .098(13) .041(8) .084(7) .007(9) .033(9) .029(8)

loop_
_atom_site_label
_atom_site_fract_x
_atom_site_fract_y
_atom_site_fract_z
_atom_site_U_iso_or_equiv
_atom_site_thermal_displace_type
_atom_site_calc_flag
_atom_site_refinement_flags
_atom_site_occupancy
_atom_site_disorder_group
_atom_site_type_symbol
N1 .1087(3) .3905(3) .4676(4) .0392(9) Uani d . 1 . N
C2 .0551(4) .2432(4) .3405(5) .0453(11) Uani d . 1 . C
C3 .1240(5) .1386(4) .4301(6) .0553(12) Uani d . 1 . C
C4 .2964(5) .1829(5) .5382(6) .0547(12) Uani d . 1 . C
C5 .3557(5) .3309(5) .6584(6) .0574(12) Uani d . 1 . C
C6 .2817(4) .4278(4) .5557(5) .0460(11) Uani d . 1 . C
O7 .0604(3) .3996(3) .6102(4) .0481(8) Uani d D 1 . O
N8 .3900(4) .0965(4) .5264(5) .0644(11) Uani d . 1 . N
O9A .3132(6) -.0454(5) .3978(8) .084(2) Uani d PD .646(10) . O
O9B .5585(10) .1561(10) .6611(12) .073(4) Uani d P .354(10) . O
S10 .0178(2) .3371(2) .0622(2) .0951(8) Uani d D 1 . S
C11 .0986(7) .2666(6) -.0840(7) .085(2) Uani d D 1 . C
C12 .1736(6) .1662(6) -.0459(7) .081(2) Uani d D 1 . C
C13 .1731(5) .1427(5) .1067(6) .0634(13) Uani d D 1 . C
C14 .0878(5) .2301(4) .1789(5) .0481(11) Uani d D 1 . C
S15 .3540(9) .6967(5) .5731(7) .0771(15) Uani d PDU .574(7) 1 S
C16 .399(4) .8378(15) .776(3) .093(5) Uani d PDU .574(7) 1 C
C17 .398(4) .7917(16) .903(2) .097(6) Uani d PDU .574(7) 1 C
C18 .358(4) .643(2) .842(3) .086(6) Uani d PDU .574(7) 1 C
C19 .3304(4) .5807(4) .6676(6) .0531(11) Uani d DU 1 . C
S15X .3486(14) .6509(8) .8846(7) .075(2) Uani d PDU .426(7) 2 S
C16X .377(4) .8199(17) .888(3) .068(5) Uani d PDU .426(7) 2 C
C17X .377(5) .8183(18) .732(3) .075(5) Uani d PDU .426(7) 2 C
C18X .361(5) .682(2) .612(3) .075(6) Uani d PDU .426(7) 2 C
H2 -.0581 .2224 .2976 .054 Uiso calc R 1 . H
H3A .0756 .1325 .5086 .066 Uiso calc R 1 . H
H3B .1015 .0461 .3376 .066 Uiso calc R 1 . H
H5A .4680 .3506 .7024 .069 Uiso calc R 1 . H
H5B .3312 .3490 .7618 .069 Uiso calc R 1 . H
H6 .3162 .4115 .4587 .055 Uiso calc R 1 . H
H7 .003(4) .461(3) .614(6) .058 Uiso d D 1 . H
H9 .384(5) -.091(6) .382(9) .101 Uiso d D 1 . H
H11 .0911 .2950 -.1786 .102 Uiso calc R 1 . H
H12 .2229 .1150 -.1141 .098 Uiso calc R 1 . H
H13 .2231 .0776 .1521 .076 Uiso calc R 1 . H
H16 .4212 .9319 .7922 .111 Uiso calc PR .574(7) 1 H
H17 .4210 .8511 1.0201 .117 Uiso calc PR .574(7) 1 H
H18 .3525 .5943 .9141 .103 Uiso calc PR .574(7) 1 H
H16X .3904 .9010 .9854 .082 Uiso calc PR .426(7) 2 H
H17X .3863 .8987 .7063 .090 Uiso calc PR .426(7) 2 H
H18X .3702 .6629 .5035 .090 Uiso calc PR .426(7) 2 H

loop_
_atom_type_symbol
_atom_type_description
_atom_type_scat_dispersion_real
_atom_type_scat_dispersion_imag
_atom_type_scat_source
C C 0.0181 0.0091 'International Tables Vol C Tables 4.2.6.8 and 6.1.1.4'
H H 0.0000 0.0000 'International Tables Vol C Tables 4.2.6.8 and 6.1.1.4'
N N 0.0311 0.0180 'International Tables Vol C Tables 4.2.6.8 and 6.1.1.4'
O O 0.0492 0.0322 'International Tables Vol C Tables 4.2.6.8 and 6.1.1.4'
S S 0.3331 0.5567 'International Tables Vol C Tables 4.2.6.8 and 6.1.1.4'

loop_
_geom_angle_atom_site_label_1
_geom_angle_atom_site_label_2
_geom_angle_atom_site_label_3
_geom_angle_site_symmetry_1
_geom_angle_site_symmetry_3
_geom_angle
_geom_angle_publ_flag
O7 H7 N1 . 2_566 154(4) no
O9A H9 N8 . 2_656 146(6) no
O9A H9 O9B . 2_656 166(9) no
O7 N1 C2 . . 106.1(2) ?
O7 N1 C6 . . 106.3(3) ?
C2 N1 C6 . . 111.4(3) ?
N1 C2 C14 . . 108.6(3) ?
N1 C2 C3 . . 112.7(3) ?
C14 C2 C3 . . 113.2(3) ?
N1 C2 H2 . . 107.3(2) ?
C14 C2 H2 . . 107.3(2) ?
C3 C2 H2 . . 107.3(2) ?
C4 C3 C2 . . 111.1(3) ?
C4 C3 H3A . . 109.4(2) ?
C2 C3 H3A . . 109.4(2) ?
C4 C3 H3B . . 109.4(2) ?
C2 C3 H3B . . 109.4(2) ?
H3A C3 H3B . . 108.0 ?
N8 C4 C5 . . 120.6(4) ?
N8 C4 C3 . . 121.9(4) ?
C5 C4 C3 . . 117.5(3) ?
C4 C5 C6 . . 110.2(3) ?
C4 C5 H5A . . 109.6(2) ?
C6 C5 H5A . . 109.6(2) ?
C4 C5 H5B . . 109.6(2) ?
C6 C5 H5B . . 109.6(2) ?
H5A C5 H5B . . 108.1 ?
N1 C6 C19 . . 109.7(3) ?
N1 C6 C5 . . 111.6(3) ?
C19 C6 C5 . . 114.5(3) ?
N1 C6 H6 . . 106.9(2) ?
C19 C6 H6 . . 106.9(2) ?
C5 C6 H6 . . 106.9(2) ?
N1 O7 H7 . . 108.(3) ?
C4 N8 O9A . . 113.9(4) ?
C4 N8 O9B . . 114.4(4) ?
O9A N8 O9B . . 131.4(4) ?
N8 O9A O9B . 2_656 114.5(5) ?
N8 O9A H9 . . 108.(5) ?
O9B O9A H9 2_656 . 7.(5) ?
N8 O9B O9A . 2_656 111.3(6) ?
C14 S10 C11 . . 92.4(2) ?
C12 C11 S10 . . 111.3(4) ?
C12 C11 H11 . . 124.4(3) ?
S10 C11 H11 . . 124.4(2) ?
C11 C12 C13 . . 114.7(5) ?
C11 C12 H12 . . 122.6(3) ?
C13 C12 H12 . . 122.6(3) ?
C14 C13 C12 . . 110.4(4) ?
C14 C13 H13 . . 124.8(2) ?
C12 C13 H13 . . 124.8(3) ?
C13 C14 C2 . . 129.6(4) ?
C13 C14 S10 . . 111.1(3) ?
C2 C14 S10 . . 119.3(3) ?
C19 S15 C16 . . 91.1(7) ?
C17 C16 S15 . . 110.4(12) ?
C17 C16 H16 . . 124.8(9) ?
S15 C16 H16 . . 124.8(6) ?
C16 C17 C18 . . 113.8(14) ?
C16 C17 H17 . . 123.1(9) ?
C18 C17 H17 . . 123.1(10) ?
C19 C18 C17 . . 111.8(14) ?
C19 C18 H18 . . 124.1(9) ?
C17 C18 H18 . . 124.1(10) ?
C18 C19 C6 . . 127.4(10) ?
C18X C19 C6 . . 125.3(10) ?
C18 C19 S15 . . 112.9(9) ?
C6 C19 S15 . . 119.7(3) ?
C18X C19 S15X . . 110.9(9) ?
C6 C19 S15X . . 123.7(4) ?
C19 S15X C16X . . 91.4(7) ?
C17X C16X S15X . . 110.9(13) ?
C17X C16X H16X . . 124.5(11) ?
S15X C16X H16X . . 124.6(7) ?
C16X C17X C18X . . 112.6(15) ?
C16X C17X H17X . . 123.7(11) ?
C18X C17X H17X . . 123.7(10) ?
C19 C18X C17X . . 113.5(15) ?
C19 C18X H18X . . 123.2(9) ?
C17X C18X H18X . . 123.3(11) ?

loop_
_geom_bond_atom_site_label_1
_geom_bond_atom_site_label_2
_geom_bond_site_symmetry_2
_geom_bond_distance
_geom_bond_publ_flag
N1 O7 . 1.449(4) ?
N1 C2 . 1.476(5) ?
N1 C6 . 1.489(5) ?
C2 C14 . 1.508(5) ?
C2 C3 . 1.534(5) ?
C2 H2 . .98 ?
C3 C4 . 1.497(6) ?
C3 H3A . .97 ?
C3 H3B . .97 ?
C4 N8 . 1.279(5) ?
C4 C5 . 1.469(6) ?
C5 C6 . 1.545(6) ?
C5 H5A . .97 ?
C5 H5B . .97 ?
C6 C19 . 1.489(6) ?
C6 H6 . .98 ?
O7 H7 . .848(10) ?
N8 O9A . 1.459(7) ?
N8 O9B . 1.520(10) ?
O9A O9B 2_656 1.791(9) ?
O9A H9 . .851(10) ?
O9B O9A 2_656 1.791(9) ?
S10 C14 . 1.700(4) ?
S10 C11 . 1.700(5) ?
C11 C12 . 1.323(7) ?
C11 H11 . .93 ?
C12 C13 . 1.415(7) ?
C12 H12 . .93 ?
C13 C14 . 1.384(6) ?
C13 H13 . .93 ?
S15 C19 . 1.696(6) ?
S15 C16 . 1.749(15) ?
C16 C17 . 1.33(2) ?
C16 H16 . .93 ?
C17 C18 . 1.43(2) ?
C17 H17 . .93 ?
C18 C19 . 1.34(2) ?
C18 H18 . .93 ?
C19 C18X . 1.34(2) ?
C19 S15X . 1.708(7) ?
S15X C16X . 1.73(2) ?
C16X C17X . 1.34(2) ?
C16X H16X . .93 ?
C17X C18X . 1.41(2) ?
C17X H17X . .93 ?
C18X H18X . .93 ?

loop_
_geom_contact_atom_site_label_1
_geom_contact_atom_site_label_2
_geom_contact_distance
_geom_contact_site_symmetry_2
_geom_contact_publ_flag
H7 N1 2.03(2) 2_566 no
O7 N1 2.817(4) 2_566 no
H9 N8 1.99(4) 2_656 no
O9A N8 2.738(6) 2_656 no
H9 O9B 0.95(2) 2_656 no
O9A O9B 1.791(9) 2_656 no

loop_
_geom_torsion_atom_site_label_1
_geom_torsion_atom_site_label_2
_geom_torsion_atom_site_label_3
_geom_torsion_atom_site_label_4
_geom_torsion_site_symmetry_4
_geom_torsion
O7 N1 C2 C14 . 174.4(3)
C6 N1 C2 C14 . -70.3(4)
O7 N1 C2 C3 . -59.3(4)
C6 N1 C2 C3 . 56.0(4)
N1 C2 C3 C4 . -48.4(4)
C14 C2 C3 C4 . 75.4(4)
C2 C3 C4 N8 . -133.1(4)
C2 C3 C4 C5 . 46.2(5)
N8 C4 C5 C6 . 131.0(4)
C3 C4 C5 C6 . -48.3(5)
O7 N1 C6 C19 . -70.8(4)
C2 N1 C6 C19 . 174.0(3)
O7 N1 C6 C5 . 57.1(4)
C2 N1 C6 C5 . -58.0(4)
C4 C5 C6 N1 . 52.8(4)
C4 C5 C6 C19 . 178.1(3)
C5 C4 N8 O9A . -178.4(4)
C3 C4 N8 O9A . 0.8(6)
C5 C4 N8 O9B . 7.2(7)
C3 C4 N8 O9B . -173.5(5)
C4 N8 O9A O9B 2_656 165.9(5)
O9B N8 O9A O9B 2_656 -21.0(10)
C4 N8 O9B O9A 2_656 -166.4(5)
O9A N8 O9B O9A 2_656 20.5(10)
C14 S10 C11 C12 . 0.5(5)
S10 C11 C12 C13 . -1.4(7)
C11 C12 C13 C14 . 1.8(7)
C12 C13 C14 C2 . -179.8(4)
C12 C13 C14 S10 . -1.4(5)
N1 C2 C14 C13 . 123.6(4)
C3 C2 C14 C13 . -2.4(6)
N1 C2 C14 S10 . -54.7(4)
C3 C2 C14 S10 . 179.3(3)
C11 S10 C14 C13 . 0.5(4)
C11 S10 C14 C2 . 179.2(4)
C19 S15 C16 C17 . 1.(3)
S15 C16 C17 C18 . -1.(4)
C16 C17 C18 C19 . 0.(4)
C17 C18 C19 C18X . 4.(4)
C17 C18 C19 C6 . -178.2(17)
C17 C18 C19 S15 . 1.(3)
C17 C18 C19 S15X . -127.(17)
N1 C6 C19 C18 . 90.(2)
C5 C6 C19 C18 . -37.(2)
N1 C6 C19 C18X . -93.(2)
C5 C6 C19 C18X . 141.(2)
N1 C6 C19 S15 . -89.5(5)
C5 C6 C19 S15 . 144.2(4)
N1 C6 C19 S15X . 84.6(6)
C5 C6 C19 S15X . -41.8(7)
C16 S15 C19 C18 . -2.(2)
C16 S15 C19 C18X . -30.(17)
C16 S15 C19 C6 . 177.9(13)
C16 S15 C19 S15X . 3.5(14)
C18 C19 S15X C16X . 56.(14)
C18X C19 S15X C16X . 6.(3)
C6 C19 S15X C16X . -171.9(13)
S15 C19 S15X C16X . 2.3(14)
C19 S15X C16X C17X . -2.(3)
S15X C16X C17X C18X . -3.(5)
C18 C19 C18X C17X . -13.(4)
C6 C19 C18X C17X . 169.(3)
S15 C19 C18X C17X . 139.(19)
S15X C19 C18X C17X . -9.(4)
C16X C17X C18X C19 . 8.(5)
